data_7110980
loop_
_publ_author_name
'Antolini, Floria'
'Hitchcock, Peter B.'
'Lappert, Michael F.'
'Merle, Philippe'

_publ_section_title
;
 Unusual alkali metal \a- or \b-phenyl(trimethylsilyl)amides
;
_journal_issue 14
_journal_name_full 'Chemical Communications'
_journal_page_first 1301
_journal_paper_doi 10.1039/b003169k
_journal_year 2000
_chemical_compound_source 'synthesis as described'
_chemical_formula_moiety 'C22 H40 Li2 N2 Si2'
_chemical_formula_structural 'C22 H40 LI2 N2 SI2'
_chemical_formula_sum 'C22 H40 Li2 N2 Si4'
_chemical_formula_weight 458.8
_chemical_name_common '[{LiN(SiMe3)(SiMe2Ph)}2]'
_chemical_name_systematic
;
 ?
;
_space_group_IT_number 14
_symmetry_cell_setting monoclinic
_symmetry_Int_Tables_number 14
_symmetry_space_group_name_Hall '-P 2yn'
_symmetry_space_group_name_H-M 'P 1 21/n 1'
_atom_sites_solution_hydrogens geom
_atom_sites_solution_primary direct
_atom_sites_solution_secondary difmap
_audit_conform_dict_location ftp://ftp.iucr.org/cifdics/cif_core_2.1beta5.dic
_audit_conform_dict_name cif_core.dic
_audit_conform_dict_version 2.1beta5
_audit_creation_date 1999-10-15T09:48:33-00:00
_audit_creation_method 'WinGX routine CIF_UPDATE'
_cell_angle_alpha 90
_cell_angle_beta 98.6350(10)
_cell_angle_gamma 90
_cell_formula_units_Z 4
_cell_length_a 14.2980(3)
_cell_length_b 13.6936(3)
_cell_length_c 15.2530(3)
_cell_measurement_reflns_used 13499
_cell_measurement_temperature 173(2)
_cell_measurement_theta_max 27.878
_cell_measurement_theta_min 4.431
_cell_measurement_wavelength 0.71073
_cell_volume 2952.55(11)
_computing_cell_refinement 'HKL Scalepack (Otwinowski & Minor 1997)'
_computing_data_reduction 'HKL Denzo and Scalepack (Otwinowski & Minor 1997)'
_computing_molecular_graphics 'Ortep-3 for Windows (Farrugia, 1997)'
_computing_publication_material 'WinGX publication routines (Farrugia, 1999)'
_computing_structure_refinement 'SHELXL-97 (Sheldrick, 1997)'
_computing_structure_solution 'SHELXS-97 (Sheldrick, 1997)'
_diffrn_ambient_temperature 173(2)
_diffrn_measured_fraction_theta_full 0.991
_diffrn_measured_fraction_theta_max 0.991
_diffrn_measurement_device KappaCCD
_diffrn_measurement_method CCD
_diffrn_radiation_monochromator graphite
_diffrn_radiation_probe x-ray
_diffrn_radiation_type MoK\a
_diffrn_radiation_wavelength 0.71073
_diffrn_reflns_av_R_equivalents 0.0421
_diffrn_reflns_av_sigmaI/netI 0.0379
_diffrn_reflns_limit_h_max 18
_diffrn_reflns_limit_h_min -18
_diffrn_reflns_limit_k_max 15
_diffrn_reflns_limit_k_min -17
_diffrn_reflns_limit_l_max 16
_diffrn_reflns_limit_l_min -20
_diffrn_reflns_number 24486
_diffrn_reflns_theta_full 27.85
_diffrn_reflns_theta_max 27.85
_diffrn_reflns_theta_min 4.57
_exptl_absorpt_coefficient_mu 0.212
_exptl_crystal_colour colourless
_exptl_crystal_density_diffrn 1.032
_exptl_crystal_density_method 'not measured'
_exptl_crystal_description prism
_exptl_crystal_F_000 992
_exptl_crystal_size_max 0.4
_exptl_crystal_size_mid 0.2
_exptl_crystal_size_min 0.15
_refine_diff_density_max 0.328
_refine_diff_density_min -0.336
_refine_diff_density_rms 0.041
_refine_ls_extinction_method none
_refine_ls_goodness_of_fit_ref 1.021
_refine_ls_hydrogen_treatment mixed
_refine_ls_matrix_type full
_refine_ls_number_parameters 271
_refine_ls_number_reflns 6948
_refine_ls_number_restraints 0
_refine_ls_restrained_S_all 1.021
_refine_ls_R_factor_all 0.0555
_refine_ls_R_factor_gt 0.0408
_refine_ls_shift/su_max 0.001
_refine_ls_shift/su_mean 0
_refine_ls_structure_factor_coef Fsqd
_refine_ls_weighting_details 'calc w=1/[\s^2^(Fo^2^)+(0.0491P)^2^+1.1624P] where P=(Fo^2^+2Fc^2^)/3'
_refine_ls_weighting_scheme calc
_refine_ls_wR_factor_gt 0.103
_refine_ls_wR_factor_ref 0.1129
_reflns_number_gt 5613
_reflns_number_total 6948
_reflns_threshold_expression >2sigma(I)
_cod_data_source_file b003169ksup1.cif
_cod_data_source_block B003169K-1
_cod_original_sg_symbol_H-M P2(1)/n
_cod_database_code 7110980

loop_
_symmetry_equiv_pos_as_xyz
'x, y, z'
'-x+1/2, y+1/2, -z+1/2'
'-x, -y, -z'
'x-1/2, -y-1/2, z-1/2'

loop_
_atom_site_label
_atom_site_type_symbol
_atom_site_fract_x
_atom_site_fract_y
_atom_site_fract_z
_atom_site_U_iso_or_equiv
_atom_site_adp_type
_atom_site_occupancy
_atom_site_symmetry_multiplicity
_atom_site_calc_flag
_atom_site_refinement_flags
Li1 Li 0.31003(19) 0.2925(2) 0.03929(18) 0.0356(6) Uani 1 1 d .
Li2 Li 0.14747(19) 0.2986(2) -0.01365(18) 0.0383(6) Uani 1 1 d .
Si1 Si 0.26370(3) 0.10371(3) 0.08065(3) 0.03252(12) Uani 1 1 d .
Si2 Si 0.12852(3) 0.23789(4) 0.15297(3) 0.03568(12) Uani 1 1 d .
Si3 Si 0.21173(3) 0.36979(4) -0.16347(3) 0.03456(12) Uani 1 1 d .
Si4 Si 0.29324(3) 0.48935(3) -0.00548(3) 0.03402(12) Uani 1 1 d .
N1 N 0.20763(9) 0.21288(10) 0.08323(8) 0.0302(3) Uani 1 1 d .
N2 N 0.24529(9) 0.38508(9) -0.05283(8) 0.0298(3) Uani 1 1 d .
C1 C 0.19831(15) 0.01061(15) 0.00496(14) 0.0536(5) Uani 1 1 d .
H1A H 0.1796 0.0394 -0.0539 0.08 Uiso 1 1 calc R
H1B H 0.1417 -0.0104 0.029 0.08 Uiso 1 1 calc R
H1C H 0.2394 -0.0458 0.0002 0.08 Uiso 1 1 calc R
C2 C 0.29734(15) 0.04372(15) 0.19154(12) 0.0485(5) Uani 1 1 d .
H2A H 0.3317 0.0905 0.2331 0.073 Uiso 1 1 calc R
H2B H 0.3378 -0.0129 0.1853 0.073 Uiso 1 1 calc R
H2C H 0.2401 0.0222 0.2141 0.073 Uiso 1 1 calc R
C3 C 0.38031(11) 0.12978(11) 0.03972(10) 0.0317(3) Uani 1 1 d .
C4 C 0.39794(14) 0.10581(15) -0.04527(12) 0.0481(5) Uani 1 1 d .
H4 H 0.3492 0.076 -0.0857 0.058 Uiso 1 1 calc R
C5 C 0.48443(16) 0.12422(18) -0.07228(14) 0.0598(6) Uani 1 1 d .
H5 H 0.4943 0.1064 -0.1304 0.072 Uiso 1 1 calc R
C6 C 0.55618(14) 0.16806(16) -0.01565(13) 0.0506(5) Uani 1 1 d .
H6 H 0.6154 0.1807 -0.0345 0.061 Uiso 1 1 calc R
C7 C 0.54137(13) 0.19343(14) 0.06846(12) 0.0445(4) Uani 1 1 d .
H7 H 0.5904 0.2241 0.1079 0.053 Uiso 1 1 calc R
C8 C 0.45473(12) 0.17426(13) 0.09573(11) 0.0376(4) Uani 1 1 d .
H8 H 0.4457 0.1919 0.1541 0.045 Uiso 1 1 calc R
C9 C 0.06554(14) 0.35554(16) 0.11602(14) 0.0535(5) Uani 1 1 d .
H9A H 0.0355 0.3493 0.0541 0.08 Uiso 1 1 calc R
H9B H 0.1113 0.4093 0.1212 0.08 Uiso 1 1 calc R
H9C H 0.0171 0.369 0.1536 0.08 Uiso 1 1 calc R
C10 C 0.03508(17) 0.14252(19) 0.15298(19) 0.0755(8) Uani 1 1 d .
H10A H 0.005 0.13 0.0919 0.113 Uiso 1 1 calc R
H10B H -0.0126 0.1654 0.1881 0.113 Uiso 1 1 calc R
H10C H 0.0638 0.0821 0.1789 0.113 Uiso 1 1 calc R
C11 C 0.18168(16) 0.25766(17) 0.27134(12) 0.0558(5) Uani 1 1 d .
H11A H 0.2312 0.3076 0.2744 0.084 Uiso 1 1 calc R
H11B H 0.2092 0.1964 0.2964 0.084 Uiso 1 1 calc R
H11C H 0.1325 0.2794 0.3052 0.084 Uiso 1 1 calc R
C12 C 0.30447(16) 0.3174(2) -0.22337(14) 0.0642(6) Uani 1 1 d .
H12A H 0.3312 0.2588 -0.1924 0.096 Uiso 1 1 calc R
H12B H 0.3547 0.3658 -0.2253 0.096 Uiso 1 1 calc R
H12C H 0.2763 0.3003 -0.284 0.096 Uiso 1 1 calc R
C13 C 0.16354(17) 0.48187(16) -0.22603(14) 0.0610(6) Uani 1 1 d .
H13A H 0.1142 0.5112 -0.1963 0.091 Uiso 1 1 calc R
H13B H 0.1366 0.4637 -0.2867 0.091 Uiso 1 1 calc R
H13C H 0.2147 0.5291 -0.2276 0.091 Uiso 1 1 calc R
C14 C 0.10908(11) 0.28049(12) -0.17346(10) 0.0327(3) Uani 1 1 d .
C15 C 0.11462(13) 0.18376(13) -0.20081(11) 0.0410(4) Uani 1 1 d .
H15 H 0.1712 0.1614 -0.2197 0.049 Uiso 1 1 calc R
C16 C 0.03963(15) 0.11910(15) -0.20117(13) 0.0529(5) Uani 1 1 d .
H16 H 0.0448 0.054 -0.2215 0.064 Uiso 1 1 calc R
C17 C -0.04225(14) 0.14963(16) -0.17198(13) 0.0528(5) Uani 1 1 d .
H17 H -0.093 0.1051 -0.171 0.063 Uiso 1 1 calc R
C18 C -0.05071(13) 0.24422(16) -0.14435(12) 0.0490(5) Uani 1 1 d .
H18 H -0.1072 0.2651 -0.1242 0.059 Uiso 1 1 calc R
C19 C 0.02358(12) 0.30923(14) -0.14600(11) 0.0403(4) Uani 1 1 d .
H19 H 0.0164 0.3749 -0.1281 0.048 Uiso 1 1 calc R
C20 C 0.35315(13) 0.45799(14) 0.10997(11) 0.0431(4) Uani 1 1 d .
H20A H 0.3999 0.4063 0.1066 0.065 Uiso 1 1 calc R
H20B H 0.3057 0.4353 0.1455 0.065 Uiso 1 1 calc R
H20C H 0.3849 0.5161 0.1377 0.065 Uiso 1 1 calc R
C21 C 0.38571(15) 0.54401(17) -0.06545(14) 0.0579(5) Uani 1 1 d .
H21A H 0.4329 0.4942 -0.0735 0.087 Uiso 1 1 calc R
H21B H 0.4166 0.5984 -0.0307 0.087 Uiso 1 1 calc R
H21C H 0.356 0.568 -0.1235 0.087 Uiso 1 1 calc R
C22 C 0.20568(16) 0.58807(16) 0.00760(16) 0.0632(6) Uani 1 1 d .
H22A H 0.156 0.562 0.0389 0.095 Uiso 1 1 calc R
H22B H 0.1773 0.6117 -0.051 0.095 Uiso 1 1 calc R
H22C H 0.2379 0.6421 0.0418 0.095 Uiso 1 1 calc R

loop_
_atom_site_aniso_label
_atom_site_aniso_U_11
_atom_site_aniso_U_22
_atom_site_aniso_U_33
_atom_site_aniso_U_23
_atom_site_aniso_U_13
_atom_site_aniso_U_12
Li1 0.0335(13) 0.0346(15) 0.0385(14) 0.0074(12) 0.0043(11) -0.0020(11)
Li2 0.0334(14) 0.0482(17) 0.0325(13) 0.0058(12) 0.0029(11) -0.0041(12)
Si1 0.0383(2) 0.0284(2) 0.0314(2) 0.00145(17) 0.00689(17) -0.00246(17)
Si2 0.0332(2) 0.0425(3) 0.0334(2) 0.00275(19) 0.01143(18) -0.00092(19)
Si3 0.0403(3) 0.0376(3) 0.0261(2) 0.00313(17) 0.00574(18) -0.00638(19)
Si4 0.0347(2) 0.0298(2) 0.0354(2) 0.00151(18) -0.00185(18) -0.00216(17)
N1 0.0320(6) 0.0313(7) 0.0284(6) 0.0037(5) 0.0078(5) -0.0009(5)
N2 0.0319(6) 0.0291(7) 0.0280(6) 0.0033(5) 0.0028(5) -0.0032(5)
C1 0.0578(12) 0.0418(11) 0.0601(12) -0.0099(9) 0.0055(10) -0.0123(9)
C2 0.0594(11) 0.0426(11) 0.0451(10) 0.0165(8) 0.0128(9) 0.0058(9)
C3 0.0374(8) 0.0275(8) 0.0303(7) -0.0006(6) 0.0059(6) 0.0042(6)
C4 0.0486(10) 0.0592(12) 0.0374(9) -0.0157(8) 0.0094(8) -0.0055(9)
C5 0.0612(13) 0.0797(16) 0.0435(11) -0.0157(10) 0.0236(10) -0.0061(11)
C6 0.0423(10) 0.0609(13) 0.0520(11) 0.0021(9) 0.0181(9) 0.0008(9)
C7 0.0401(9) 0.0490(11) 0.0434(10) 0.0030(8) 0.0028(7) -0.0044(8)
C8 0.0442(9) 0.0390(9) 0.0296(8) -0.0007(7) 0.0058(7) -0.0010(7)
C9 0.0446(10) 0.0668(14) 0.0507(11) 0.0058(10) 0.0126(9) 0.0214(10)
C10 0.0586(13) 0.0782(17) 0.0994(19) -0.0081(14) 0.0437(13) -0.0256(12)
C11 0.0685(13) 0.0667(14) 0.0334(9) 0.0000(9) 0.0119(9) 0.0180(11)
C12 0.0580(13) 0.0900(18) 0.0505(12) -0.0142(12) 0.0274(10) -0.0154(12)
C13 0.0827(15) 0.0495(12) 0.0438(11) 0.0176(9) -0.0131(10) -0.0153(11)
C14 0.0373(8) 0.0368(9) 0.0227(7) -0.0002(6) 0.0002(6) -0.0027(7)
C15 0.0433(9) 0.0435(10) 0.0363(9) -0.0064(7) 0.0060(7) -0.0021(8)
C16 0.0599(12) 0.0463(12) 0.0518(11) -0.0112(9) 0.0062(9) -0.0129(9)
C17 0.0467(11) 0.0613(13) 0.0482(11) -0.0021(9) 0.0002(9) -0.0202(10)
C18 0.0343(9) 0.0683(14) 0.0435(10) -0.0064(9) 0.0035(8) -0.0046(9)
C19 0.0379(9) 0.0460(10) 0.0354(8) -0.0053(7) 0.0000(7) 0.0007(7)
C20 0.0440(9) 0.0473(11) 0.0356(9) -0.0015(8) -0.0021(7) -0.0062(8)
C21 0.0560(12) 0.0573(13) 0.0572(12) 0.0156(10) -0.0013(9) -0.0239(10)
C22 0.0657(14) 0.0436(12) 0.0746(15) -0.0124(11) -0.0077(11) 0.0144(10)

loop_
_atom_type_symbol
_atom_type_description
_atom_type_scat_dispersion_real
_atom_type_scat_dispersion_imag
_atom_type_scat_source
C C 0.0033 0.0016 'International Tables Vol C Tables 4.2.6.8 and 6.1.1.4'
H H 0 0 'International Tables Vol C Tables 4.2.6.8 and 6.1.1.4'
Li Li -0.0003 0.0001 'International Tables Vol C Tables 4.2.6.8 and 6.1.1.4'
N N 0.0061 0.0033 'International Tables Vol C Tables 4.2.6.8 and 6.1.1.4'
Si Si 0.0817 0.0704 'International Tables Vol C Tables 4.2.6.8 and 6.1.1.4'

loop_
_geom_angle_atom_site_label_1
_geom_angle_atom_site_label_2
_geom_angle_atom_site_label_3
_geom_angle
N2 Li1 N1 106.95(13)
N1 Li2 N2 109.30(14)
N1 Si1 C1 114.80(9)
N1 Si1 C2 114.96(8)
C1 Si1 C2 107.11(10)
N1 Si1 C3 106.42(7)
C1 Si1 C3 107.87(8)
C2 Si1 C3 105.04(8)
N1 Si2 C10 113.71(9)
N1 Si2 C11 114.91(8)
C10 Si2 C11 106.74(12)
N1 Si2 C9 108.49(8)
C10 Si2 C9 106.69(12)
C11 Si2 C9 105.72(10)
N2 Si3 C12 114.80(9)
N2 Si3 C13 115.53(9)
C12 Si3 C13 107.36(11)
N2 Si3 C14 105.01(6)
C12 Si3 C14 108.14(9)
C13 Si3 C14 105.35(9)
N2 Si4 C21 113.45(9)
N2 Si4 C22 114.75(9)
C21 Si4 C22 107.19(11)
N2 Si4 C20 107.65(7)
C21 Si4 C20 106.96(9)
C22 Si4 C20 106.35(10)
Si1 N1 Si2 123.52(8)
Si1 N1 Li2 131.14(11)
Si2 N1 Li2 95.29(10)
Si1 N1 Li1 95.69(10)
Si2 N1 Li1 133.07(11)
Li2 N1 Li1 71.79(12)
Si3 N2 Si4 124.25(8)
Si3 N2 Li2 96.81(10)
Si4 N2 Li2 129.00(11)
Si3 N2 Li1 130.43(11)
Si4 N2 Li1 96.83(10)
Li2 N2 Li1 71.70(12)
C4 C3 C8 116.24(15)
C4 C3 Si1 123.40(13)
C8 C3 Si1 120.35(12)
C5 C4 C3 121.83(18)
C6 C5 C4 120.53(17)
C5 C6 C7 119.40(18)
C6 C7 C8 120.02(17)
C7 C8 C3 121.97(15)
C15 C14 C19 116.47(15)
C15 C14 Si3 123.90(13)
C19 C14 Si3 119.45(13)
C16 C15 C14 121.86(17)
C17 C16 C15 119.84(19)
C18 C17 C16 120.24(18)
C17 C18 C19 119.74(18)
C18 C19 C14 121.82(17)

loop_
_geom_bond_atom_site_label_1
_geom_bond_atom_site_label_2
_geom_bond_distance
Li1 N2 2.012(3)
Li1 N1 2.019(3)
Li2 N1 1.980(3)
Li2 N2 1.992(3)
Si1 N1 1.6995(14)
Si1 C1 1.8730(19)
Si1 C2 1.8769(18)
Si1 C3 1.8999(16)
Si2 N1 1.6999(13)
Si2 C10 1.868(2)
Si2 C11 1.870(2)
Si2 C9 1.890(2)
Si3 N2 1.6967(13)
Si3 C12 1.863(2)
Si3 C13 1.882(2)
Si3 C14 1.8988(16)
Si4 N2 1.6975(13)
Si4 C21 1.873(2)
Si4 C22 1.873(2)
Si4 C20 1.8885(17)
C3 C4 1.396(2)
C3 C8 1.400(2)
C4 C5 1.384(3)
C5 C6 1.376(3)
C6 C7 1.376(3)
C7 C8 1.390(2)
C14 C15 1.394(2)
C14 C19 1.407(2)
C15 C16 1.390(3)
C16 C17 1.378(3)
C17 C18 1.373(3)
C18 C19 1.389(3)
